data_4320342
loop_
_publ_author_name
'Jack Silver'
'Christopher S. Frampton'
'George R. Fern'
'Dominic A. Davies'
'John R. Miller'
'Jose L. Sosa-Sanchez'

_publ_contact_author
;
Dr Christopher S. Frampton
Department of Chemistry
Roche Discovery Welwyn
Welwyn Garden City
Hertfordshire
AL7 3AY
U.K.
;
_publ_contact_author_email christopher.frampton@roche.com
_publ_contact_author_fax 44(1707)366907
_publ_contact_author_phone 44(1707)366272
_publ_section_title
;
 Novel Seven Coordination Geometry of Sn(IV): Crystal Structures of
 Phthalocyaninato Bis(undecylcarboxylato)Sn(IV), Its Si(IV) Analogue, and
 Phthalocyaninato Bis(chloro)silicon(IV). The Electrochemistry of the
 Si(IV) Analogue and Related Compounds
;
_journal_name_full 'Inorganic Chemistry'
_journal_page_first 5434
_journal_page_last 5439
_journal_paper_doi 10.1021/ic001120a
_journal_volume 40
_journal_year 2001
_chemical_formula_moiety 'C56 H62 N8 O4 Sn'
_chemical_formula_sum 'C56 H62 N8 O4 Sn'
_chemical_formula_weight 1029.83
_chemical_name_systematic
;
Phthalocyaninato bis(undecylcarboxylato)Tin(IV) 
;
_space_group_IT_number 2
_symmetry_cell_setting triclinic
_symmetry_space_group_name_Hall '-P 1'
_symmetry_space_group_name_H-M 'P -1'
_atom_sites_solution_hydrogens geom
_atom_sites_solution_primary direct
_atom_sites_solution_secondary difmap
_audit_creation_method SHELXL-97
_cell_angle_alpha 98.15(3)
_cell_angle_beta 103.26(3)
_cell_angle_gamma 100.93(3)
_cell_formula_units_Z 2
_cell_length_a 13.206(5)
_cell_length_b 15.539(4)
_cell_length_c 12.762(4)
_cell_measurement_reflns_used 25
_cell_measurement_temperature 123(1)
_cell_measurement_theta_max 19.8
_cell_measurement_theta_min 17.5
_cell_volume 2455.3(15)
_computing_cell_refinement 'Rigaku/AFC Diffractometer Control, (1992)'
_computing_data_collection 'Rigaku/AFC Diffractometer Control, (1992)'
_computing_data_reduction 'teXsan, (1995)'
_computing_molecular_graphics 'SHELXTL-97, (1997)'
_computing_publication_material 'SHELXTL-97, (1997)'
_computing_structure_refinement 'SHELXTL-97, (1997)'
_computing_structure_solution 'SHELXTL-97, (1997)'
_diffrn_ambient_temperature 123(1)
_diffrn_measurement_device_type 'Rigaku AFC7R'
_diffrn_measurement_method \w-2\q
_diffrn_radiation_detector 'scintillation counter'
_diffrn_radiation_monochromator graphite
_diffrn_radiation_source 'Rigaku RU200 Rotating Mo Anode'
_diffrn_radiation_type MoK\a
_diffrn_radiation_wavelength 0.71073
_diffrn_reflns_av_R_equivalents 0.0239
_diffrn_reflns_av_sigmaI/netI 0.0352
_diffrn_reflns_limit_h_max 16
_diffrn_reflns_limit_h_min 0
_diffrn_reflns_limit_k_max 19
_diffrn_reflns_limit_k_min -19
_diffrn_reflns_limit_l_max 15
_diffrn_reflns_limit_l_min -16
_diffrn_reflns_number 11180
_diffrn_reflns_reduction_process 'Lp corrections applied'
_diffrn_reflns_theta_max 27.04
_diffrn_reflns_theta_min 2.61
_diffrn_standards_decay_% -0.51
_diffrn_standards_interval_count 150
_diffrn_standards_number 3
_exptl_absorpt_coefficient_mu 0.577
_exptl_absorpt_correction_T_max 0.999
_exptl_absorpt_correction_T_min 0.849
_exptl_absorpt_correction_type '\y scans(North,Phillips & Mathews,1968)'
_exptl_crystal_colour purple
_exptl_crystal_density_diffrn 1.393
_exptl_crystal_density_meas ?
_exptl_crystal_density_method 'not measured'
_exptl_crystal_description plate
_exptl_crystal_F_000 1072
_exptl_crystal_size_max 0.450
_exptl_crystal_size_mid 0.420
_exptl_crystal_size_min 0.060
_refine_diff_density_max 0.753
_refine_diff_density_min -1.860
_refine_ls_extinction_method none
_refine_ls_goodness_of_fit_ref 1.015
_refine_ls_hydrogen_treatment mixed
_refine_ls_matrix_type full
_refine_ls_number_parameters 675
_refine_ls_number_reflns 10709
_refine_ls_number_restraints 30
_refine_ls_restrained_S_all 1.024
_refine_ls_R_factor_all 0.0479
_refine_ls_R_factor_gt 0.0353
_refine_ls_shift/su_max 0.001
_refine_ls_shift/su_mean 0.000
_refine_ls_structure_factor_coef Fsqd
_refine_ls_weighting_details 'calc w=1/[\s^2^(Fo^2^)+(0.0491P)^2^+3.0444P] where P=(Fo^2^+2Fc^2^)/3'
_refine_ls_weighting_scheme calc
_refine_ls_wR_factor_gt 0.0913
_refine_ls_wR_factor_ref 0.0966
_reflns_number_gt 9257
_reflns_number_total 10709
_reflns_threshold_expression >2sigma(I)
_cod_data_source_file ic001120a_3.cif
_cod_data_source_block csf44psi
_cod_depositor_comments
;
The following automatic conversions were performed:

'_exptl_crystal_density_meas' value 'not measured' was changed to '?'
- the value is perceived as not measured.

Automatic conversion script
Id: cif_fix_values 3008 2015-01-20 13:52:24Z robertas 
;
_cod_original_cell_volume 2455.3(13)
_cod_database_code 4320342

loop_
_symmetry_equiv_pos_as_xyz
'x, y, z'
'-x, -y, -z'

loop_
_atom_site_label
_atom_site_type_symbol
_atom_site_fract_x
_atom_site_fract_y
_atom_site_fract_z
_atom_site_U_iso_or_equiv
_atom_site_adp_type
_atom_site_occupancy
_atom_site_symmetry_multiplicity
_atom_site_calc_flag
_atom_site_refinement_flags
_atom_site_disorder_assembly
_atom_site_disorder_group
Sn1 Sn 0.697353(13) 0.639796(11) 0.213888(13) 0.02029(6) Uani 1 1 d . . .
O1 O 0.86982(17) 0.74984(14) 0.29866(16) 0.0340(4) Uani 1 1 d . . .
O2 O 0.76524(15) 0.68245(13) 0.38685(16) 0.0309(4) Uani 1 1 d . . .
O3 O 0.66054(16) 0.76512(13) 0.20630(16) 0.0299(4) Uani 1 1 d . A .
O4 O 0.54842(18) 0.70693(14) 0.29521(16) 0.0373(5) Uani 1 1 d . A .
N1 N 0.58055(17) 0.68258(15) -0.04515(17) 0.0240(4) Uani 1 1 d . . .
N2 N 0.54134(17) 0.59578(14) 0.09122(16) 0.0214(4) Uani 1 1 d . . .
N3 N 0.43505(17) 0.51487(14) 0.19456(17) 0.0224(4) Uani 1 1 d . . .
N4 N 0.62381(16) 0.52045(14) 0.26341(17) 0.0219(4) Uani 1 1 d . . .
N5 N 0.78203(17) 0.47620(15) 0.35801(17) 0.0245(4) Uani 1 1 d . . .
N6 N 0.82364(17) 0.56586(15) 0.22558(17) 0.0229(4) Uani 1 1 d . . .
N7 N 0.92532(18) 0.63590(15) 0.11114(18) 0.0260(4) Uani 1 1 d . . .
N8 N 0.74289(17) 0.65441(14) 0.06424(17) 0.0224(4) Uani 1 1 d . . .
C1 C 0.5155(2) 0.64041(17) 0.0056(2) 0.0232(5) Uani 1 1 d . . .
C2 C 0.4011(2) 0.63405(17) -0.0241(2) 0.0240(5) Uani 1 1 d . . .
C3 C 0.3365(2) 0.67133(19) -0.0992(2) 0.0295(6) Uani 1 1 d . . .
H3B H 0.3650 0.7054 -0.1463 0.035 Uiso 1 1 calc R . .
C4 C 0.2294(2) 0.6566(2) -0.1018(2) 0.0324(6) Uani 1 1 d . . .
H4A H 0.1837 0.6826 -0.1504 0.039 Uiso 1 1 calc R . .
C5 C 0.1861(2) 0.60397(19) -0.0344(2) 0.0312(6) Uani 1 1 d . . .
H5B H 0.1120 0.5951 -0.0384 0.037 Uiso 1 1 calc R . .
C6 C 0.2498(2) 0.56493(18) 0.0376(2) 0.0260(5) Uani 1 1 d . . .
H6A H 0.2205 0.5276 0.0813 0.031 Uiso 1 1 calc R . .
C7 C 0.3585(2) 0.58260(17) 0.0433(2) 0.0234(5) Uani 1 1 d . . .
C8 C 0.4475(2) 0.55975(16) 0.1158(2) 0.0222(5) Uani 1 1 d . . .
C9 C 0.5173(2) 0.49640(16) 0.2620(2) 0.0226(5) Uani 1 1 d . . .
C10 C 0.5061(2) 0.44314(16) 0.3451(2) 0.0227(5) Uani 1 1 d . . .
C11 C 0.4187(2) 0.40686(17) 0.3812(2) 0.0250(5) Uani 1 1 d . . .
H11A H 0.3487 0.4122 0.3476 0.030 Uiso 1 1 calc R . .
C12 C 0.4375(2) 0.36257(17) 0.4683(2) 0.0276(5) Uani 1 1 d . . .
H12A H 0.3794 0.3384 0.4957 0.033 Uiso 1 1 calc R . .
C13 C 0.5401(2) 0.35267(18) 0.5168(2) 0.0285(5) Uani 1 1 d . . .
H13A H 0.5503 0.3221 0.5764 0.034 Uiso 1 1 calc R . .
C14 C 0.6267(2) 0.38666(17) 0.4791(2) 0.0266(5) Uani 1 1 d . . .
H14A H 0.6961 0.3786 0.5103 0.032 Uiso 1 1 calc R . .
C15 C 0.6081(2) 0.43330(16) 0.3935(2) 0.0228(5) Uani 1 1 d . . .
C16 C 0.6806(2) 0.47992(17) 0.3394(2) 0.0228(5) Uani 1 1 d . . .
C17 C 0.8463(2) 0.51337(17) 0.3026(2) 0.0237(5) Uani 1 1 d . . .
C18 C 0.9539(2) 0.50132(18) 0.3135(2) 0.0257(5) Uani 1 1 d . . .
C19 C 1.0136(2) 0.45145(19) 0.3745(2) 0.0289(6) Uani 1 1 d . . .
H19A H 0.9852 0.4178 0.4220 0.035 Uiso 1 1 calc R . .
C20 C 1.1159(2) 0.4528(2) 0.3631(2) 0.0338(6) Uani 1 1 d . . .
H20A H 1.1582 0.4195 0.4037 0.041 Uiso 1 1 calc R . .
C21 C 1.1581(2) 0.5023(2) 0.2931(2) 0.0351(6) Uani 1 1 d . . .
H21A H 1.2283 0.5019 0.2869 0.042 Uiso 1 1 calc R . .
C22 C 1.0986(2) 0.5520(2) 0.2327(2) 0.0315(6) Uani 1 1 d . . .
H22A H 1.1271 0.5862 0.1856 0.038 Uiso 1 1 calc R . .
C23 C 0.9964(2) 0.54989(18) 0.2435(2) 0.0267(5) Uani 1 1 d . . .
C24 C 0.9123(2) 0.58972(18) 0.1887(2) 0.0245(5) Uani 1 1 d . . .
C25 C 0.8459(2) 0.66423(17) 0.0533(2) 0.0248(5) Uani 1 1 d . . .
C26 C 0.8546(2) 0.70654(17) -0.0396(2) 0.0254(5) Uani 1 1 d . . .
C27 C 0.9398(2) 0.73132(19) -0.0843(2) 0.0318(6) Uani 1 1 d . . .
H27A H 1.0083 0.7215 -0.0538 0.038 Uiso 1 1 calc R . .
C28 C 0.9202(3) 0.7711(2) -0.1755(3) 0.0366(7) Uani 1 1 d . . .
H28A H 0.9769 0.7892 -0.2078 0.044 Uiso 1 1 calc R . .
C29 C 0.8195(3) 0.7852(2) -0.2207(2) 0.0358(6) Uani 1 1 d . . .
H29A H 0.8092 0.8129 -0.2828 0.043 Uiso 1 1 calc R . .
C30 C 0.7340(2) 0.75974(19) -0.1771(2) 0.0303(6) Uani 1 1 d . . .
H30A H 0.6652 0.7688 -0.2084 0.036 Uiso 1 1 calc R . .
C31 C 0.7537(2) 0.72022(17) -0.0851(2) 0.0248(5) Uani 1 1 d . . .
C32 C 0.6841(2) 0.68570(17) -0.0200(2) 0.0236(5) Uani 1 1 d . . .
C33 C 0.8527(2) 0.73547(18) 0.3876(2) 0.0290(6) Uani 1 1 d . . .
C34 C 0.9332(2) 0.7760(2) 0.4955(2) 0.0320(6) Uani 1 1 d . . .
H34A H 0.9101 0.7484 0.5539 0.038 Uiso 1 1 calc R . .
H34B H 0.9359 0.8407 0.5127 0.038 Uiso 1 1 calc R . .
C35 C 1.0443(2) 0.76327(18) 0.4946(2) 0.0279(5) Uani 1 1 d . . .
H35A H 1.0685 0.7927 0.4378 0.033 Uiso 1 1 calc R . .
H35B H 1.0412 0.6987 0.4749 0.033 Uiso 1 1 calc R . .
C36 C 1.1251(2) 0.80197(19) 0.6057(2) 0.0277(5) Uani 1 1 d . . .
H36A H 1.1257 0.8659 0.6265 0.033 Uiso 1 1 calc R . .
H36B H 1.1019 0.7709 0.6617 0.033 Uiso 1 1 calc R . .
C37 C 1.2381(2) 0.7932(2) 0.6059(2) 0.0317(6) Uani 1 1 d . . .
H37A H 1.2562 0.8143 0.5414 0.038 Uiso 1 1 calc R . .
H37B H 1.2402 0.7293 0.5985 0.038 Uiso 1 1 calc R . .
C38 C 1.3222(2) 0.84606(19) 0.7099(2) 0.0301(6) Uani 1 1 d . . .
H38A H 1.3182 0.9096 0.7181 0.036 Uiso 1 1 calc R . .
H38B H 1.3045 0.8238 0.7740 0.036 Uiso 1 1 calc R . .
C39 C 1.4365(2) 0.8405(2) 0.7113(2) 0.0317(6) Uani 1 1 d . . .
H39A H 1.4395 0.7768 0.6973 0.038 Uiso 1 1 calc R . .
H39B H 1.4837 0.8683 0.7854 0.038 Uiso 1 1 calc R . .
C40 C 1.4792(2) 0.8865(2) 0.6265(3) 0.0338(6) Uani 1 1 d . . .
H40A H 1.4343 0.8564 0.5522 0.041 Uiso 1 1 calc R . .
H40B H 1.4723 0.9492 0.6380 0.041 Uiso 1 1 calc R . .
C41 C 1.5952(2) 0.88548(19) 0.6317(2) 0.0315(6) Uani 1 1 d . . .
H41A H 1.6016 0.8227 0.6177 0.038 Uiso 1 1 calc R . .
H41B H 1.6398 0.9136 0.7068 0.038 Uiso 1 1 calc R . .
C42 C 1.6390(3) 0.9339(2) 0.5499(3) 0.0456(8) Uani 1 1 d . . .
H42A H 1.5892 0.9112 0.4760 0.055 Uiso 1 1 calc R . .
H42B H 1.6416 0.9984 0.5700 0.055 Uiso 1 1 calc R . .
C43 C 1.7487(3) 0.9229(2) 0.5452(3) 0.0463(8) Uani 1 1 d . . .
H43A H 1.7454 0.8587 0.5217 0.056 Uiso 1 1 calc R . .
H43B H 1.7978 0.9430 0.6199 0.056 Uiso 1 1 calc R . .
C44 C 1.7943(4) 0.9750(3) 0.4672(4) 0.0674(13) Uani 1 1 d . . .
H44A H 1.8656 0.9652 0.4679 0.101 Uiso 1 1 calc R . .
H44B H 1.7995 1.0389 0.4910 0.101 Uiso 1 1 calc R . .
H44C H 1.7472 0.9545 0.3927 0.101 Uiso 1 1 calc R . .
C45 C 0.5803(2) 0.76607(18) 0.2476(2) 0.0277(5) Uani 1 1 d . . .
C46A C 0.5235(3) 0.8399(3) 0.2250(3) 0.0515(9) Uani 0.50 1 d PD A 1
H46A H 0.5197 0.8498 0.1493 0.062 Uiso 0.50 1 calc PR A 1
H46B H 0.5622 0.8963 0.2770 0.062 Uiso 0.50 1 calc PR A 1
C47A C 0.4020(6) 0.8078(5) 0.2403(7) 0.0359(14) Uani 0.50 1 d PD A 1
H47A H 0.3719 0.7443 0.2046 0.043 Uiso 0.50 1 calc PR A 1
H47B H 0.4055 0.8134 0.3194 0.043 Uiso 0.50 1 calc PR A 1
C48A C 0.3297(6) 0.8648(5) 0.1895(7) 0.0479(16) Uani 0.50 1 d PD A 1
H48A H 0.3651 0.9286 0.2187 0.057 Uiso 0.50 1 calc PR A 1
H48B H 0.3204 0.8536 0.1092 0.057 Uiso 0.50 1 calc PR A 1
C49A C 0.2206(6) 0.8463(5) 0.2121(7) 0.0444(17) Uani 0.50 1 d PD A 1
H49A H 0.2294 0.8589 0.2923 0.053 Uiso 0.50 1 calc PR A 1
H49B H 0.1853 0.7823 0.1841 0.053 Uiso 0.50 1 calc PR A 1
C50A C 0.1492(6) 0.9042(5) 0.1571(8) 0.0543(19) Uani 0.50 1 d PD A 1
H50A H 0.1870 0.9678 0.1821 0.065 Uiso 0.50 1 calc PR A 1
H50B H 0.1383 0.8892 0.0767 0.065 Uiso 0.50 1 calc PR A 1
C51A C 0.0439(6) 0.8922(5) 0.1810(6) 0.0466(16) Uani 0.50 1 d PD A 1
H51A H 0.0547 0.9106 0.2610 0.056 Uiso 0.50 1 calc PR A 1
H51B H 0.0079 0.8279 0.1601 0.056 Uiso 0.50 1 calc PR A 1
C52A C -0.0303(7) 0.9456(5) 0.1209(8) 0.062(2) Uani 0.50 1 d PD A 1
H52A H 0.0039 1.0099 0.1474 0.075 Uiso 0.50 1 calc PR A 1
H52B H -0.0337 0.9317 0.0418 0.075 Uiso 0.50 1 calc PR A 1
C53A C -0.1380(6) 0.9318(5) 0.1311(10) 0.071(3) Uani 0.50 1 d PD A 1
H53A H -0.1693 0.8667 0.1128 0.085 Uiso 0.50 1 calc PR A 1
H53B H -0.1346 0.9521 0.2092 0.085 Uiso 0.50 1 calc PR A 1
C54A C -0.2004(12) 0.9678(15) 0.0760(10) 0.141(8) Uani 0.50 1 d PD A 1
H54A H -0.1746 0.9697 0.0092 0.170 Uiso 0.50 1 calc PR A 1
H54B H -0.1792 1.0304 0.1168 0.170 Uiso 0.50 1 calc PR A 1
C55A C -0.3131(8) 0.9542(7) 0.0345(12) 0.090(4) Uani 0.50 1 d PD A 1
H55A H -0.3443 0.9331 0.0924 0.107 Uiso 0.50 1 calc PR A 1
H55B H -0.3343 0.9029 -0.0279 0.107 Uiso 0.50 1 calc PR A 1
C56A C -0.3754(14) 1.0263(10) -0.0063(10) 0.127(6) Uani 0.50 1 d PD A 1
H56A H -0.4511 0.9975 -0.0392 0.191 Uiso 0.50 1 calc PR A 1
H56B H -0.3450 1.0522 -0.0611 0.191 Uiso 0.50 1 calc PR A 1
H56C H -0.3686 1.0736 0.0562 0.191 Uiso 0.50 1 calc PR A 1
C46B C 0.5235(3) 0.8399(3) 0.2250(3) 0.0515(9) Uani 0.25 1 d PD A 2
H46C H 0.5783 0.8968 0.2504 0.062 Uiso 0.25 1 calc PR A 2
H46D H 0.4980 0.8322 0.1442 0.062 Uiso 0.25 1 calc PR A 2
C47B C 0.4337(6) 0.8524(5) 0.2689(6) 0.0383(15) Uani 0.25 1 d PD A 2
H47C H 0.4190 0.9116 0.2608 0.046 Uiso 0.25 1 calc PR A 2
H47D H 0.4512 0.8500 0.3480 0.046 Uiso 0.25 1 calc PR A 2
C48B C 0.3363(6) 0.7793(5) 0.2073(6) 0.0424(15) Uiso 0.25 1 d PD A 2
H48C H 0.3488 0.7212 0.2234 0.051 Uiso 0.25 1 calc PR A 2
H48D H 0.3262 0.7766 0.1275 0.051 Uiso 0.25 1 calc PR A 2
C49B C 0.2345(6) 0.7937(5) 0.2373(6) 0.0457(15) Uiso 0.25 1 d PD A 2
H49C H 0.1797 0.7367 0.2124 0.055 Uiso 0.25 1 calc PR A 2
H49D H 0.2499 0.8093 0.3182 0.055 Uiso 0.25 1 calc PR A 2
C50B C 0.1887(7) 0.8653(6) 0.1891(6) 0.0379(17) Uiso 0.25 1 d PD A 2
H50C H 0.2435 0.9223 0.2126 0.045 Uiso 0.25 1 calc PR A 2
H50D H 0.1709 0.8492 0.1080 0.045 Uiso 0.25 1 calc PR A 2
C51B C 0.0902(7) 0.8785(6) 0.2230(8) 0.055(2) Uiso 0.25 1 d PD A 2
H51C H 0.1109 0.9023 0.3029 0.066 Uiso 0.25 1 calc PR A 2
H51D H 0.0405 0.8193 0.2096 0.066 Uiso 0.25 1 calc PR A 2
C52B C 0.0312(9) 0.9398(8) 0.1659(9) 0.070(3) Uiso 0.25 1 d PD A 2
H52C H -0.0102 0.9087 0.0908 0.084 Uiso 0.25 1 calc PR A 2
H52D H 0.0828 0.9931 0.1603 0.084 Uiso 0.25 1 calc PR A 2
C53B C -0.0467(12) 0.9691(11) 0.2337(12) 0.051(3) Uiso 0.25 1 d PD A 2
H53C H -0.0082 1.0222 0.2915 0.062 Uiso 0.25 1 calc PR A 2
H53D H -0.0732 0.9202 0.2695 0.062 Uiso 0.25 1 calc PR A 2
C54B C -0.1471(14) 0.9926(14) 0.1505(16) 0.156(7) Uiso 0.25 1 d PD A 2
H54C H -0.1468 1.0533 0.1871 0.187 Uiso 0.25 1 calc PR A 2
H54D H -0.1187 1.0019 0.0865 0.187 Uiso 0.25 1 calc PR A 2
C55B C -0.2597(14) 0.9557(11) 0.0993(14) 0.053(4) Uiso 0.25 1 d PD A 2
H55C H -0.2922 0.9507 0.1614 0.064 Uiso 0.25 1 calc PR A 2
H55D H -0.2637 0.8936 0.0644 0.064 Uiso 0.25 1 calc PR A 2
C56B C -0.3360(18) 0.9866(16) 0.020(2) 0.158(9) Uiso 0.25 1 d PD A 2
H56D H -0.4038 0.9416 -0.0046 0.236 Uiso 0.25 1 calc PR A 2
H56E H -0.3076 0.9961 -0.0429 0.236 Uiso 0.25 1 calc PR A 2
H56F H -0.3480 1.0429 0.0548 0.236 Uiso 0.25 1 calc PR A 2
C46C C 0.5235(3) 0.8399(3) 0.2250(3) 0.0515(9) Uani 0.25 1 d PD A 3
H46E H 0.5783 0.8968 0.2504 0.062 Uiso 0.25 1 calc PR A 3
H46F H 0.4980 0.8322 0.1442 0.062 Uiso 0.25 1 calc PR A 3
C47C C 0.4337(6) 0.8524(5) 0.2689(6) 0.0383(15) Uani 0.25 1 d PD A 3
H47E H 0.4190 0.9116 0.2608 0.046 Uiso 0.25 1 calc PR A 3
H47F H 0.4512 0.8500 0.3480 0.046 Uiso 0.25 1 calc PR A 3
C48C C 0.3363(6) 0.7793(5) 0.2073(6) 0.0424(15) Uiso 0.25 1 d PD A 3
H48E H 0.3488 0.7212 0.2234 0.051 Uiso 0.25 1 calc PR A 3
H48F H 0.3262 0.7766 0.1275 0.051 Uiso 0.25 1 calc PR A 3
C49C C 0.2345(6) 0.7937(5) 0.2373(6) 0.0457(15) Uiso 0.25 1 d PD A 3
H49E H 0.1797 0.7367 0.2124 0.055 Uiso 0.25 1 calc PR A 3
H49F H 0.2499 0.8093 0.3182 0.055 Uiso 0.25 1 calc PR A 3
C50C C 0.1887(7) 0.8653(6) 0.1891(6) 0.0379(17) Uiso 0.25 1 d PD A 3
H50E H 0.2435 0.9223 0.2126 0.045 Uiso 0.25 1 calc PR A 3
H50F H 0.1709 0.8492 0.1080 0.045 Uiso 0.25 1 calc PR A 3
C51C C 0.0902(7) 0.8785(6) 0.2230(8) 0.055(2) Uiso 0.25 1 d PD A 3
H51E H 0.1109 0.9023 0.3029 0.066 Uiso 0.25 1 calc PR A 3
H51F H 0.0405 0.8193 0.2096 0.066 Uiso 0.25 1 calc PR A 3
C52C C 0.0312(9) 0.9398(8) 0.1659(9) 0.070(3) Uiso 0.25 1 d PD A 3
H52E H 0.0374 0.9325 0.0895 0.084 Uiso 0.25 1 calc PR A 3
H52F H 0.0675 1.0022 0.2026 0.084 Uiso 0.25 1 calc PR A 3
C53C C -0.0858(14) 0.9263(12) 0.1628(16) 0.065(5) Uiso 0.25 1 d PD A 3
H53E H -0.1236 0.8748 0.1025 0.078 Uiso 0.25 1 calc PR A 3
H53F H -0.0927 0.9063 0.2317 0.078 Uiso 0.25 1 calc PR A 3
C54C C -0.1471(14) 0.9926(14) 0.1505(16) 0.156(7) Uiso 0.25 1 d PD A 3
H54E H -0.0971 1.0518 0.1653 0.187 Uiso 0.25 1 calc PR A 3
H54F H -0.1875 0.9934 0.2069 0.187 Uiso 0.25 1 calc PR A 3
C55C C -0.2217(19) 0.9808(17) 0.0444(18) 0.070(6) Uiso 0.25 1 d PD A 3
H55E H -0.2224 0.9210 0.0049 0.084 Uiso 0.25 1 calc PR A 3
H55F H -0.1873 1.0243 0.0062 0.084 Uiso 0.25 1 calc PR A 3
C56C C -0.3360(18) 0.9866(16) 0.020(2) 0.158(9) Uiso 0.25 1 d PD A 3
H56G H -0.3724 0.9578 -0.0561 0.236 Uiso 0.25 1 calc PR A 3
H56H H -0.3398 1.0495 0.0314 0.236 Uiso 0.25 1 calc PR A 3
H56I H -0.3708 0.9564 0.0694 0.236 Uiso 0.25 1 calc PR A 3

loop_
_atom_site_aniso_label
_atom_site_aniso_U_11
_atom_site_aniso_U_22
_atom_site_aniso_U_33
_atom_site_aniso_U_23
_atom_site_aniso_U_13
_atom_site_aniso_U_12
Sn1 0.02125(9) 0.02291(9) 0.01839(9) 0.00724(6) 0.00688(6) 0.00474(6)
O1 0.0422(12) 0.0337(11) 0.0253(10) 0.0074(8) 0.0084(8) 0.0062(9)
O2 0.0292(10) 0.0336(10) 0.0281(10) 0.0029(8) 0.0099(8) 0.0020(8)
O3 0.0327(10) 0.0273(9) 0.0295(10) 0.0037(8) 0.0123(8) 0.0025(8)
O4 0.0457(12) 0.0377(11) 0.0273(10) 0.0090(9) 0.0103(9) 0.0037(9)
N1 0.0250(11) 0.0272(11) 0.0210(10) 0.0074(8) 0.0065(8) 0.0065(9)
N2 0.0235(10) 0.0231(10) 0.0180(9) 0.0061(8) 0.0055(8) 0.0049(8)
N3 0.0228(10) 0.0237(10) 0.0214(10) 0.0059(8) 0.0069(8) 0.0047(8)
N4 0.0218(10) 0.0242(10) 0.0214(10) 0.0084(8) 0.0071(8) 0.0050(8)
N5 0.0265(11) 0.0290(11) 0.0218(10) 0.0102(8) 0.0085(8) 0.0092(9)
N6 0.0232(10) 0.0280(11) 0.0220(10) 0.0100(8) 0.0084(8) 0.0101(9)
N7 0.0273(11) 0.0291(11) 0.0250(11) 0.0101(9) 0.0106(9) 0.0070(9)
N8 0.0233(10) 0.0257(10) 0.0214(10) 0.0088(8) 0.0084(8) 0.0070(8)
C1 0.0284(13) 0.0238(12) 0.0178(11) 0.0049(9) 0.0060(10) 0.0067(10)
C2 0.0251(12) 0.0246(12) 0.0212(12) 0.0041(9) 0.0041(10) 0.0057(10)
C3 0.0305(14) 0.0349(14) 0.0239(12) 0.0105(11) 0.0055(11) 0.0082(11)
C4 0.0296(14) 0.0387(15) 0.0285(14) 0.0090(12) 0.0018(11) 0.0122(12)
C5 0.0259(13) 0.0361(15) 0.0285(13) 0.0037(11) 0.0027(11) 0.0072(11)
C6 0.0235(12) 0.0300(13) 0.0234(12) 0.0032(10) 0.0064(10) 0.0048(10)
C7 0.0252(12) 0.0246(12) 0.0197(11) 0.0036(9) 0.0046(9) 0.0063(10)
C8 0.0237(12) 0.0205(11) 0.0217(11) 0.0030(9) 0.0059(9) 0.0045(9)
C9 0.0257(12) 0.0205(11) 0.0222(12) 0.0048(9) 0.0087(10) 0.0037(9)
C10 0.0269(12) 0.0204(11) 0.0228(12) 0.0054(9) 0.0089(10) 0.0064(10)
C11 0.0274(13) 0.0220(12) 0.0260(12) 0.0041(10) 0.0103(10) 0.0029(10)
C12 0.0339(14) 0.0221(12) 0.0305(13) 0.0084(10) 0.0162(11) 0.0038(10)
C13 0.0400(15) 0.0248(13) 0.0255(13) 0.0102(10) 0.0145(11) 0.0082(11)
C14 0.0336(14) 0.0246(12) 0.0252(12) 0.0085(10) 0.0109(11) 0.0086(11)
C15 0.0262(12) 0.0218(12) 0.0224(12) 0.0051(9) 0.0096(10) 0.0055(10)
C16 0.0260(12) 0.0236(12) 0.0212(11) 0.0074(9) 0.0081(10) 0.0068(10)
C17 0.0248(12) 0.0284(13) 0.0205(11) 0.0077(10) 0.0073(10) 0.0089(10)
C18 0.0258(13) 0.0310(13) 0.0221(12) 0.0067(10) 0.0081(10) 0.0077(10)
C19 0.0296(13) 0.0373(15) 0.0241(12) 0.0103(11) 0.0092(11) 0.0121(11)
C20 0.0311(14) 0.0459(17) 0.0279(14) 0.0127(12) 0.0056(11) 0.0162(13)
C21 0.0266(14) 0.0534(18) 0.0305(14) 0.0118(13) 0.0103(11) 0.0154(13)
C22 0.0261(13) 0.0464(17) 0.0271(13) 0.0134(12) 0.0110(11) 0.0111(12)
C23 0.0276(13) 0.0333(14) 0.0219(12) 0.0082(10) 0.0084(10) 0.0093(11)
C24 0.0226(12) 0.0313(13) 0.0226(12) 0.0082(10) 0.0094(10) 0.0068(10)
C25 0.0290(13) 0.0242(12) 0.0242(12) 0.0076(10) 0.0121(10) 0.0051(10)
C26 0.0308(13) 0.0242(12) 0.0236(12) 0.0085(10) 0.0097(10) 0.0064(10)
C27 0.0344(15) 0.0351(15) 0.0328(14) 0.0141(12) 0.0170(12) 0.0090(12)
C28 0.0426(17) 0.0397(16) 0.0368(15) 0.0181(13) 0.0228(13) 0.0085(13)
C29 0.0438(17) 0.0409(16) 0.0301(14) 0.0201(12) 0.0159(13) 0.0100(13)
C30 0.0367(15) 0.0327(14) 0.0228(12) 0.0116(11) 0.0086(11) 0.0059(12)
C31 0.0295(13) 0.0242(12) 0.0227(12) 0.0073(10) 0.0103(10) 0.0049(10)
C32 0.0306(13) 0.0225(12) 0.0195(11) 0.0073(9) 0.0080(10) 0.0060(10)
C33 0.0271(13) 0.0294(13) 0.0291(13) 0.0034(11) 0.0056(11) 0.0069(11)
C34 0.0258(13) 0.0426(16) 0.0240(13) 0.0006(11) 0.0058(11) 0.0047(12)
C35 0.0280(13) 0.0292(13) 0.0250(13) 0.0055(10) 0.0054(10) 0.0050(11)
C36 0.0278(13) 0.0303(13) 0.0250(13) 0.0072(10) 0.0059(10) 0.0059(11)
C37 0.0303(14) 0.0351(15) 0.0270(13) 0.0018(11) 0.0041(11) 0.0088(12)
C38 0.0297(14) 0.0334(14) 0.0258(13) 0.0059(11) 0.0037(11) 0.0082(11)
C39 0.0280(14) 0.0351(15) 0.0282(14) 0.0072(11) 0.0004(11) 0.0061(11)
C40 0.0301(14) 0.0342(15) 0.0383(15) 0.0146(12) 0.0064(12) 0.0081(12)
C41 0.0299(14) 0.0272(13) 0.0353(15) 0.0101(11) 0.0035(11) 0.0051(11)
C42 0.0399(18) 0.0502(19) 0.057(2) 0.0294(17) 0.0164(15) 0.0166(15)
C43 0.0394(17) 0.0438(18) 0.067(2) 0.0310(17) 0.0218(16) 0.0126(14)
C44 0.063(3) 0.074(3) 0.094(3) 0.059(3) 0.042(2) 0.028(2)
C45 0.0351(14) 0.0276(13) 0.0204(12) 0.0041(10) 0.0080(10) 0.0071(11)
C46A 0.064(2) 0.060(2) 0.048(2) 0.0196(17) 0.0247(18) 0.0382(19)
C47A 0.032(4) 0.032(4) 0.047(4) 0.012(3) 0.015(3) 0.008(3)
C48A 0.044(4) 0.039(4) 0.065(5) 0.011(3) 0.019(3) 0.017(3)
C49A 0.032(3) 0.048(4) 0.055(4) 0.019(4) 0.006(3) 0.013(3)
C50A 0.046(4) 0.041(4) 0.076(5) 0.010(4) 0.019(4) 0.009(3)
C51A 0.044(4) 0.041(4) 0.049(4) 0.011(3) 0.013(3) -0.004(3)
C52A 0.059(5) 0.045(4) 0.084(6) 0.015(4) 0.023(5) 0.005(4)
C53A 0.037(4) 0.032(4) 0.127(9) -0.004(4) 0.006(5) 0.000(3)
C54A 0.094(11) 0.28(3) 0.034(6) 0.007(9) -0.001(7) 0.041(13)
C55A 0.061(6) 0.056(6) 0.123(10) 0.029(6) -0.035(6) 0.006(5)
C56A 0.194(16) 0.149(13) 0.065(7) 0.011(7) 0.016(8) 0.129(13)
C46B 0.064(2) 0.060(2) 0.048(2) 0.0196(17) 0.0247(18) 0.0382(19)
C47B 0.037(4) 0.032(4) 0.044(4) -0.002(3) 0.011(3) 0.010(3)
C46C 0.064(2) 0.060(2) 0.048(2) 0.0196(17) 0.0247(18) 0.0382(19)
C47C 0.037(4) 0.032(4) 0.044(4) -0.002(3) 0.011(3) 0.010(3)

loop_
_atom_type_symbol
_atom_type_description
_atom_type_scat_dispersion_real
_atom_type_scat_dispersion_imag
_atom_type_scat_source
C C 0.0033 0.0016 'International Tables Vol C Tables 4.2.6.8 and 6.1.1.4'
H H 0.0000 0.0000 'International Tables Vol C Tables 4.2.6.8 and 6.1.1.4'
N N 0.0061 0.0033 'International Tables Vol C Tables 4.2.6.8 and 6.1.1.4'
O O 0.0106 0.0060 'International Tables Vol C Tables 4.2.6.8 and 6.1.1.4'
Sn Sn -0.6537 1.4246 'International Tables Vol C Tables 4.2.6.8 and 6.1.1.4'

loop_
_geom_angle_atom_site_label_1
_geom_angle_atom_site_label_2
_geom_angle_atom_site_label_3
_geom_angle
_geom_angle_site_symmetry_1
_geom_angle_site_symmetry_3
_geom_angle_publ_flag
O3 Sn1 O2 89.53(8) . . ?
O3 Sn1 N8 84.13(8) . . ?
O2 Sn1 N8 138.29(8) . . ?
O3 Sn1 N4 133.83(8) . . ?
O2 Sn1 N4 82.38(8) . . ?
N8 Sn1 N4 129.71(8) . . ?
O3 Sn1 N6 145.37(8) . . ?
O2 Sn1 N6 83.62(8) . . ?
N8 Sn1 N6 78.88(8) . . ?
N4 Sn1 N6 78.91(8) . . ?
O3 Sn1 N2 81.04(8) . . ?
O2 Sn1 N2 140.97(8) . . ?
N8 Sn1 N2 78.58(8) . . ?
N4 Sn1 N2 77.56(8) . . ?
N6 Sn1 N2 123.93(8) . . ?
O3 Sn1 O1 75.23(8) . . ?
O2 Sn1 O1 55.86(7) . . ?
N8 Sn1 O1 82.75(8) . . ?
N4 Sn1 O1 131.14(7) . . ?
N6 Sn1 O1 72.86(8) . . ?
N2 Sn1 O1 151.09(7) . . ?
C33 O1 Sn1 84.89(17) . . ?
C33 O2 Sn1 99.95(17) . . ?
C45 O3 Sn1 106.60(17) . . ?
C32 N1 C1 122.4(2) . . ?
C8 N2 C1 107.7(2) . . ?
C8 N2 Sn1 123.38(16) . . ?
C1 N2 Sn1 121.05(16) . . ?
C8 N3 C9 121.9(2) . . ?
C9 N4 C16 107.9(2) . . ?
C9 N4 Sn1 124.85(16) . . ?
C16 N4 Sn1 122.57(16) . . ?
C16 N5 C17 122.6(2) . . ?
C24 N6 C17 108.3(2) . . ?
C24 N6 Sn1 123.52(17) . . ?
C17 N6 Sn1 124.18(16) . . ?
C25 N7 C24 121.7(2) . . ?
C32 N8 C25 108.1(2) . . ?
C32 N8 Sn1 123.62(17) . . ?
C25 N8 Sn1 124.89(17) . . ?
N1 C1 N2 127.9(2) . . ?
N1 C1 C2 122.7(2) . . ?
N2 C1 C2 109.4(2) . . ?
C7 C2 C3 121.2(2) . . ?
C7 C2 C1 106.7(2) . . ?
C3 C2 C1 132.0(2) . . ?
C4 C3 C2 117.1(3) . . ?
C4 C3 H3B 121.4 . . ?
C2 C3 H3B 121.4 . . ?
C3 C4 C5 121.7(3) . . ?
C3 C4 H4A 119.2 . . ?
C5 C4 H4A 119.2 . . ?
C6 C5 C4 121.1(3) . . ?
C6 C5 H5B 119.5 . . ?
C4 C5 H5B 119.5 . . ?
C5 C6 C7 117.2(2) . . ?
C5 C6 H6A 121.4 . . ?
C7 C6 H6A 121.4 . . ?
C6 C7 C2 121.6(2) . . ?
C6 C7 C8 131.3(2) . . ?
C2 C7 C8 107.0(2) . . ?
N3 C8 N2 128.4(2) . . ?
N3 C8 C7 122.5(2) . . ?
N2 C8 C7 109.1(2) . . ?
N3 C9 N4 127.3(2) . . ?
N3 C9 C10 123.4(2) . . ?
N4 C9 C10 109.3(2) . . ?
C11 C10 C15 120.8(2) . . ?
C11 C10 C9 132.5(2) . . ?
C15 C10 C9 106.6(2) . . ?
C12 C11 C10 117.5(2) . . ?
C12 C11 H11A 121.3 . . ?
C10 C11 H11A 121.3 . . ?
C11 C12 C13 121.6(2) . . ?
C11 C12 H12A 119.2 . . ?
C13 C12 H12A 119.2 . . ?
C14 C13 C12 121.0(2) . . ?
C14 C13 H13A 119.5 . . ?
C12 C13 H13A 119.5 . . ?
C13 C14 C15 117.3(3) . . ?
C13 C14 H14A 121.4 . . ?
C15 C14 H14A 121.4 . . ?
C10 C15 C14 121.7(2) . . ?
C10 C15 C16 107.1(2) . . ?
C14 C15 C16 131.1(2) . . ?
N5 C16 N4 128.2(2) . . ?
N5 C16 C15 122.7(2) . . ?
N4 C16 C15 109.0(2) . . ?
N5 C17 N6 127.7(2) . . ?
N5 C17 C18 123.1(2) . . ?
N6 C17 C18 109.2(2) . . ?
C23 C18 C19 120.5(2) . . ?
C23 C18 C17 106.8(2) . . ?
C19 C18 C17 132.6(2) . . ?
C20 C19 C18 117.6(3) . . ?
C20 C19 H19A 121.2 . . ?
C18 C19 H19A 121.2 . . ?
C19 C20 C21 121.5(3) . . ?
C19 C20 H20A 119.3 . . ?
C21 C20 H20A 119.3 . . ?
C22 C21 C20 120.8(3) . . ?
C22 C21 H21A 119.6 . . ?
C20 C21 H21A 119.6 . . ?
C23 C22 C21 117.6(3) . . ?
C23 C22 H22A 121.2 . . ?
C21 C22 H22A 121.2 . . ?
C22 C23 C18 122.0(3) . . ?
C22 C23 C24 131.5(2) . . ?
C18 C23 C24 106.4(2) . . ?
N7 C24 N6 129.2(2) . . ?
N7 C24 C23 121.4(2) . . ?
N6 C24 C23 109.2(2) . . ?
N7 C25 N8 127.7(2) . . ?
N7 C25 C26 122.9(2) . . ?
N8 C25 C26 109.3(2) . . ?
C27 C26 C31 121.4(2) . . ?
C27 C26 C25 132.0(3) . . ?
C31 C26 C25 106.6(2) . . ?
C26 C27 C28 117.0(3) . . ?
C26 C27 H27A 121.5 . . ?
C28 C27 H27A 121.5 . . ?
C27 C28 C29 121.6(3) . . ?
C27 C28 H28A 119.2 . . ?
C29 C28 H28A 119.2 . . ?
C30 C29 C28 121.6(3) . . ?
C30 C29 H29A 119.2 . . ?
C28 C29 H29A 119.2 . . ?
C29 C30 C31 116.9(3) . . ?
C29 C30 H30A 121.5 . . ?
C31 C30 H30A 121.5 . . ?
C26 C31 C30 121.5(2) . . ?
C26 C31 C32 107.0(2) . . ?
C30 C31 C32 131.5(3) . . ?
N1 C32 N8 128.1(2) . . ?
N1 C32 C31 122.9(2) . . ?
N8 C32 C31 109.0(2) . . ?
O1 C33 O2 119.2(3) . . ?
O1 C33 C34 121.9(3) . . ?
O2 C33 C34 118.9(2) . . ?
C33 C34 C35 112.2(2) . . ?
C33 C34 H34A 109.2 . . ?
C35 C34 H34A 109.2 . . ?
C33 C34 H34B 109.2 . . ?
C35 C34 H34B 109.2 . . ?
H34A C34 H34B 107.9 . . ?
C34 C35 C36 112.0(2) . . ?
C34 C35 H35A 109.2 . . ?
C36 C35 H35A 109.2 . . ?
C34 C35 H35B 109.2 . . ?
C36 C35 H35B 109.2 . . ?
H35A C35 H35B 107.9 . . ?
C37 C36 C35 113.1(2) . . ?
C37 C36 H36A 109.0 . . ?
C35 C36 H36A 109.0 . . ?
C37 C36 H36B 109.0 . . ?
C35 C36 H36B 109.0 . . ?
H36A C36 H36B 107.8 . . ?
C36 C37 C38 113.1(2) . . ?
C36 C37 H37A 109.0 . . ?
C38 C37 H37A 109.0 . . ?
C36 C37 H37B 109.0 . . ?
C38 C37 H37B 109.0 . . ?
H37A C37 H37B 107.8 . . ?
C39 C38 C37 114.4(2) . . ?
C39 C38 H38A 108.7 . . ?
C37 C38 H38A 108.7 . . ?
C39 C38 H38B 108.7 . . ?
C37 C38 H38B 108.7 . . ?
H38A C38 H38B 107.6 . . ?
C38 C39 C40 113.5(2) . . ?
C38 C39 H39A 108.9 . . ?
C40 C39 H39A 108.9 . . ?
C38 C39 H39B 108.9 . . ?
C40 C39 H39B 108.9 . . ?
H39A C39 H39B 107.7 . . ?
C41 C40 C39 113.7(2) . . ?
C41 C40 H40A 108.8 . . ?
C39 C40 H40A 108.8 . . ?
C41 C40 H40B 108.8 . . ?
C39 C40 H40B 108.8 . . ?
H40A C40 H40B 107.7 . . ?
C40 C41 C42 113.8(2) . . ?
C40 C41 H41A 108.8 . . ?
C42 C41 H41A 108.8 . . ?
C40 C41 H41B 108.8 . . ?
C42 C41 H41B 108.8 . . ?
H41A C41 H41B 107.7 . . ?
C43 C42 C41 113.6(3) . . ?
C43 C42 H42A 108.8 . . ?
C41 C42 H42A 108.8 . . ?
C43 C42 H42B 108.8 . . ?
C41 C42 H42B 108.8 . . ?
H42A C42 H42B 107.7 . . ?
C42 C43 C44 113.4(3) . . ?
C42 C43 H43A 108.9 . . ?
C44 C43 H43A 108.9 . . ?
C42 C43 H43B 108.9 . . ?
C44 C43 H43B 108.9 . . ?
H43A C43 H43B 107.7 . . ?
C43 C44 H44A 109.5 . . ?
C43 C44 H44B 109.5 . . ?
H44A C44 H44B 109.5 . . ?
C43 C44 H44C 109.5 . . ?
H44A C44 H44C 109.5 . . ?
H44B C44 H44C 109.5 . . ?
O4 C45 O3 121.7(3) . . ?
O4 C45 C46A 122.9(3) . . ?
O3 C45 C46A 115.1(3) . . ?
C45 C46A C47A 106.9(4) . . ?
C45 C46A H46A 110.3 . . ?
C47A C46A H46A 110.3 . . ?
C45 C46A H46B 110.3 . . ?
C47A C46A H46B 110.3 . . ?
H46A C46A H46B 108.6 . . ?
C48A C47A C46A 110.4(5) . . ?
C48A C47A H47A 109.6 . . ?
C46A C47A H47A 109.6 . . ?
C48A C47A H47B 109.6 . . ?
C46A C47A H47B 109.6 . . ?
H47A C47A H47B 108.1 . . ?
C49A C48A C47A 113.2(6) . . ?
C49A C48A H48A 108.9 . . ?
C47A C48A H48A 108.9 . . ?
C49A C48A H48B 108.9 . . ?
C47A C48A H48B 108.9 . . ?
H48A C48A H48B 107.7 . . ?
C48A C49A C50A 111.5(6) . . ?
C48A C49A H49A 109.3 . . ?
C50A C49A H49A 109.3 . . ?
C48A C49A H49B 109.3 . . ?
C50A C49A H49B 109.3 . . ?
H49A C49A H49B 108.0 . . ?
C51A C50A C49A 113.8(7) . . ?
C51A C50A H50A 108.8 . . ?
C49A C50A H50A 108.8 . . ?
C51A C50A H50B 108.8 . . ?
C49A C50A H50B 108.8 . . ?
H50A C50A H50B 107.7 . . ?
C50A C51A C52A 114.0(7) . . ?
C50A C51A H51A 108.8 . . ?
C52A C51A H51A 108.8 . . ?
C50A C51A H51B 108.8 . . ?
C52A C51A H51B 108.8 . . ?
H51A C51A H51B 107.6 . . ?
C53A C52A C51A 118.0(8) . . ?
C53A C52A H52A 107.8 . . ?
C51A C52A H52A 107.8 . . ?
C53A C52A H52B 107.8 . . ?
C51A C52A H52B 107.8 . . ?
H52A C52A H52B 107.2 . . ?
C54A C53A C52A 118.5(12) . . ?
C54A C53A H53A 107.7 . . ?
C52A C53A H53A 107.7 . . ?
C54A C53A H53B 107.7 . . ?
C52A C53A H53B 107.7 . . ?
H53A C53A H53B 107.1 . . ?
C53A C54A C55A 137.3(18) . . ?
C53A C54A H54A 102.8 . . ?
C55A C54A H54A 102.8 . . ?
C53A C54A H54B 102.8 . . ?
C55A C54A H54B 102.8 . . ?
H54A C54A H54B 105.0 . . ?
C54A C55A C56A 126.3(13) . . ?
C54A C55A H55A 105.7 . . ?
C56A C55A H55A 105.7 . . ?
C54A C55A H55B 105.7 . . ?
C56A C55A H55B 105.7 . . ?
H55A C55A H55B 106.2 . . ?
C55A C56A H56A 109.5 . . ?
C55A C56A H56B 109.5 . . ?
H56A C56A H56B 109.5 . . ?
C55A C56A H56C 109.5 . . ?
H56A C56A H56C 109.5 . . ?
H56B C56A H56C 109.5 . . ?
C48B C47B H47C 109.9 . . ?
C48B C47B H47D 109.9 . . ?
H47C C47B H47D 108.3 . . ?
C47B C48B C49B 112.8(6) . . ?
C47B C48B H48C 109.0 . . ?
C49B C48B H48C 109.0 . . ?
C47B C48B H48D 109.0 . . ?
C49B C48B H48D 109.0 . . ?
H48C C48B H48D 107.8 . . ?
C50B C49B C48B 114.7(6) . . ?
C50B C49B H49C 108.6 . . ?
C48B C49B H49C 108.6 . . ?
C50B C49B H49D 108.6 . . ?
C48B C49B H49D 108.6 . . ?
H49C C49B H49D 107.6 . . ?
C51B C50B C49B 112.7(7) . . ?
C51B C50B H50C 109.1 . . ?
C49B C50B H50C 109.1 . . ?
C51B C50B H50D 109.1 . . ?
C49B C50B H50D 109.1 . . ?
H50C C50B H50D 107.8 . . ?
C50B C51B C52B 115.8(8) . . ?
C50B C51B H51C 108.3 . . ?
C52B C51B H51C 108.3 . . ?
C50B C51B H51D 108.3 . . ?
C52B C51B H51D 108.3 . . ?
H51C C51B H51D 107.4 . . ?
C51B C52B C53B 109.0(9) . . ?
C51B C52B H52C 109.9 . . ?
C53B C52B H52C 109.9 . . ?
C51B C52B H52D 109.9 . . ?
C53B C52B H52D 109.9 . . ?
H52C C52B H52D 108.3 . . ?
C52B C53B C54B 108.9(12) . . ?
C52B C53B H53C 109.9 . . ?
C54B C53B H53C 109.9 . . ?
C52B C53B H53D 109.9 . . ?
C54B C53B H53D 109.9 . . ?
H53C C53B H53D 108.3 . . ?
C55B C54B C53B 139.7(17) . . ?
C55B C54B H54C 102.1 . . ?
C53B C54B H54C 102.1 . . ?
C55B C54B H54D 102.1 . . ?
C53B C54B H54D 102.1 . . ?
H54C C54B H54D 104.8 . . ?
C54B C55B C56B 130.8(18) . . ?
C54B C55B H55C 104.6 . . ?
C56B C55B H55C 104.6 . . ?
C54B C55B H55D 104.6 . . ?
C56B C55B H55D 104.6 . . ?
H55C C55B H55D 105.7 . . ?
C55B C56B H56D 109.5 . . ?
C55B C56B H56E 109.5 . . ?
H56D C56B H56E 109.5 . . ?
C55B C56B H56F 109.5 . . ?
H56D C56B H56F 109.5 . . ?
H56E C56B H56F 109.5 . . ?
H53E C53C H53F 106.3 . . ?
H55E C55C H55F 106.0 . . ?

loop_
_geom_bond_atom_site_label_1
_geom_bond_atom_site_label_2
_geom_bond_distance
_geom_bond_site_symmetry_2
_geom_bond_publ_flag
Sn1 O3 2.104(2) . ?
Sn1 O2 2.137(2) . ?
Sn1 N8 2.158(2) . ?
Sn1 N4 2.171(2) . ?
Sn1 N6 2.187(2) . ?
Sn1 N2 2.201(2) . ?
Sn1 O1 2.480(2) . ?
O1 C33 1.249(3) . ?
O2 C33 1.282(3) . ?
O3 C45 1.289(3) . ?
O4 C45 1.232(3) . ?
N1 C32 1.321(3) . ?
N1 C1 1.323(3) . ?
N2 C8 1.383(3) . ?
N2 C1 1.387(3) . ?
N3 C8 1.325(3) . ?
N3 C9 1.327(3) . ?
N4 C9 1.380(3) . ?
N4 C16 1.385(3) . ?
N5 C16 1.319(3) . ?
N5 C17 1.326(3) . ?
N6 C24 1.367(3) . ?
N6 C17 1.380(3) . ?
N7 C25 1.324(3) . ?
N7 C24 1.326(3) . ?
N8 C32 1.379(3) . ?
N8 C25 1.381(3) . ?
C1 C2 1.451(4) . ?
C2 C7 1.393(4) . ?
C2 C3 1.397(4) . ?
C3 C4 1.381(4) . ?
C3 H3B 0.9500 . ?
C4 C5 1.408(4) . ?
C4 H4A 0.9500 . ?
C5 C6 1.385(4) . ?
C5 H5B 0.9500 . ?
C6 C7 1.392(4) . ?
C6 H6A 0.9500 . ?
C7 C8 1.455(3) . ?
C9 C10 1.452(3) . ?
C10 C11 1.391(3) . ?
C10 C15 1.394(4) . ?
C11 C12 1.387(4) . ?
C11 H11A 0.9500 . ?
C12 C13 1.401(4) . ?
C12 H12A 0.9500 . ?
C13 C14 1.383(4) . ?
C13 H13A 0.9500 . ?
C14 C15 1.395(3) . ?
C14 H14A 0.9500 . ?
C15 C16 1.449(3) . ?
C17 C18 1.447(4) . ?
C18 C23 1.394(4) . ?
C18 C19 1.396(4) . ?
C19 C20 1.388(4) . ?
C19 H19A 0.9500 . ?
C20 C21 1.400(4) . ?
C20 H20A 0.9500 . ?
C21 C22 1.390(4) . ?
C21 H21A 0.9500 . ?
C22 C23 1.382(4) . ?
C22 H22A 0.9500 . ?
C23 C24 1.460(4) . ?
C25 C26 1.451(3) . ?
C26 C27 1.389(4) . ?
C26 C31 1.394(4) . ?
C27 C28 1.390(4) . ?
C27 H27A 0.9500 . ?
C28 C29 1.394(4) . ?
C28 H28A 0.9500 . ?
C29 C30 1.387(4) . ?
C29 H29A 0.9500 . ?
C30 C31 1.395(4) . ?
C30 H30A 0.9500 . ?
C31 C32 1.454(3) . ?
C33 C34 1.500(4) . ?
C34 C35 1.520(4) . ?
C34 H34A 0.9900 . ?
C34 H34B 0.9900 . ?
C35 C36 1.527(4) . ?
C35 H35A 0.9900 . ?
C35 H35B 0.9900 . ?
C36 C37 1.523(4) . ?
C36 H36A 0.9900 . ?
C36 H36B 0.9900 . ?
C37 C38 1.529(4) . ?
C37 H37A 0.9900 . ?
C37 H37B 0.9900 . ?
C38 C39 1.525(4) . ?
C38 H38A 0.9900 . ?
C38 H38B 0.9900 . ?
C39 C40 1.532(4) . ?
C39 H39A 0.9900 . ?
C39 H39B 0.9900 . ?
C40 C41 1.522(4) . ?
C40 H40A 0.9900 . ?
C40 H40B 0.9900 . ?
C41 C42 1.525(4) . ?
C41 H41A 0.9900 . ?
C41 H41B 0.9900 . ?
C42 C43 1.505(5) . ?
C42 H42A 0.9900 . ?
C42 H42B 0.9900 . ?
C43 C44 1.526(5) . ?
C43 H43A 0.9900 . ?
C43 H43B 0.9900 . ?
C44 H44A 0.9800 . ?
C44 H44B 0.9800 . ?
C44 H44C 0.9800 . ?
C45 C46A 1.512(4) . ?
C46A C47A 1.653(8) . ?
C46A H46A 0.9900 . ?
C46A H46B 0.9900 . ?
C47A C48A 1.521(9) . ?
C47A H47A 0.9900 . ?
C47A H47B 0.9900 . ?
C48A C49A 1.516(9) . ?
C48A H48A 0.9900 . ?
C48A H48B 0.9900 . ?
C49A C50A 1.546(10) . ?
C49A H49A 0.9900 . ?
C49A H49B 0.9900 . ?
C50A C51A 1.474(10) . ?
C50A H50A 0.9900 . ?
C50A H50B 0.9900 . ?
C51A C52A 1.543(11) . ?
C51A H51A 0.9900 . ?
C51A H51B 0.9900 . ?
C52A C53A 1.437(11) . ?
C52A H52A 0.9900 . ?
C52A H52B 0.9900 . ?
C53A C54A 1.227(16) . ?
C53A H53A 0.9900 . ?
C53A H53B 0.9900 . ?
C54A C55A 1.424(16) . ?
C54A H54A 0.9900 . ?
C54A H54B 0.9900 . ?
C55A C56A 1.588(13) . ?
C55A H55A 0.9900 . ?
C55A H55B 0.9900 . ?
C56A H56A 0.9800 . ?
C56A H56B 0.9800 . ?
C56A H56C 0.9800 . ?
C47B C48B 1.514(9) . ?
C47B H47C 0.9900 . ?
C47B H47D 0.9900 . ?
C48B C49B 1.527(9) . ?
C48B H48C 0.9900 . ?
C48B H48D 0.9900 . ?
C49B C50B 1.503(10) . ?
C49B H49C 0.9900 . ?
C49B H49D 0.9900 . ?
C50B C51B 1.502(10) . ?
C50B H50C 0.9900 . ?
C50B H50D 0.9900 . ?
C51B C52B 1.505(12) . ?
C51B H51C 0.9900 . ?
C51B H51D 0.9900 . ?
C52B C53B 1.578(16) . ?
C52B H52C 0.9900 . ?
C52B H52D 0.9900 . ?
C53B C54B 1.633(18) . ?
C53B H53C 0.9900 . ?
C53B H53D 0.9900 . ?
C54B C55B 1.45(2) . ?
C54B H54C 0.9900 . ?
C54B H54D 0.9900 . ?
C55B C56B 1.46(2) . ?
C55B H55C 0.9900 . ?
C55B H55D 0.9900 . ?
C56B H56D 0.9800 . ?
C56B H56E 0.9800 . ?
C56B H56F 0.9800 . ?
C53C H53E 0.9900 . ?
C53C H53F 0.9900 . ?
C55C H55E 0.9900 . ?
C55C H55F 0.9900 . ?

loop_
_geom_torsion_atom_site_label_1
_geom_torsion_atom_site_label_2
_geom_torsion_atom_site_label_3
_geom_torsion_atom_site_label_4
_geom_torsion
_geom_torsion_site_symmetry_1
_geom_torsion_site_symmetry_2
_geom_torsion_site_symmetry_3
_geom_torsion_site_symmetry_4
_geom_torsion_publ_flag
O3 Sn1 O1 C33 101.56(17) . . . . ?
O2 Sn1 O1 C33 1.86(16) . . . . ?
N8 Sn1 O1 C33 -172.63(17) . . . . ?
N4 Sn1 O1 C33 -34.5(2) . . . . ?
N6 Sn1 O1 C33 -92.08(17) . . . . ?
N2 Sn1 O1 C33 137.40(18) . . . . ?
O3 Sn1 O2 C33 -74.23(17) . . . . ?
N8 Sn1 O2 C33 6.4(2) . . . . ?
N4 Sn1 O2 C33 151.36(18) . . . . ?
N6 Sn1 O2 C33 71.75(17) . . . . ?
N2 Sn1 O2 C33 -149.30(16) . . . . ?
O1 Sn1 O2 C33 -1.83(15) . . . . ?
O2 Sn1 O3 C45 -74.11(17) . . . . ?
N8 Sn1 O3 C45 147.19(18) . . . . ?
N4 Sn1 O3 C45 4.8(2) . . . . ?
N6 Sn1 O3 C45 -152.15(17) . . . . ?
N2 Sn1 O3 C45 67.86(17) . . . . ?
O1 Sn1 O3 C45 -128.79(18) . . . . ?
O3 Sn1 N2 C8 -100.78(19) . . . . ?
O2 Sn1 N2 C8 -22.8(3) . . . . ?
N8 Sn1 N2 C8 173.5(2) . . . . ?
N4 Sn1 N2 C8 38.05(19) . . . . ?
N6 Sn1 N2 C8 105.35(19) . . . . ?
O1 Sn1 N2 C8 -135.74(18) . . . . ?
O3 Sn1 N2 C1 44.58(18) . . . . ?
O2 Sn1 N2 C1 122.59(19) . . . . ?
N8 Sn1 N2 C1 -41.19(18) . . . . ?
N4 Sn1 N2 C1 -176.6(2) . . . . ?
N6 Sn1 N2 C1 -109.29(19) . . . . ?
O1 Sn1 N2 C1 9.6(3) . . . . ?
O3 Sn1 N4 C9 25.0(2) . . . . ?
O2 Sn1 N4 C9 106.9(2) . . . . ?
N8 Sn1 N4 C9 -102.9(2) . . . . ?
N6 Sn1 N4 C9 -168.1(2) . . . . ?
N2 Sn1 N4 C9 -39.40(19) . . . . ?
O1 Sn1 N4 C9 136.62(18) . . . . ?
O3 Sn1 N4 C16 -127.75(18) . . . . ?
O2 Sn1 N4 C16 -45.79(19) . . . . ?
N8 Sn1 N4 C16 104.4(2) . . . . ?
N6 Sn1 N4 C16 39.17(19) . . . . ?
N2 Sn1 N4 C16 167.9(2) . . . . ?
O1 Sn1 N4 C16 -16.1(2) . . . . ?
O3 Sn1 N6 C24 -26.9(3) . . . . ?
O2 Sn1 N6 C24 -106.8(2) . . . . ?
N8 Sn1 N6 C24 35.2(2) . . . . ?
N4 Sn1 N6 C24 169.8(2) . . . . ?
N2 Sn1 N6 C24 103.1(2) . . . . ?
O1 Sn1 N6 C24 -50.6(2) . . . . ?
O3 Sn1 N6 C17 127.8(2) . . . . ?
O2 Sn1 N6 C17 48.0(2) . . . . ?
N8 Sn1 N6 C17 -170.1(2) . . . . ?
N4 Sn1 N6 C17 -35.5(2) . . . . ?
N2 Sn1 N6 C17 -102.1(2) . . . . ?
O1 Sn1 N6 C17 104.2(2) . . . . ?
O3 Sn1 N8 C32 -42.9(2) . . . . ?
O2 Sn1 N8 C32 -125.55(19) . . . . ?
N4 Sn1 N8 C32 102.2(2) . . . . ?
N6 Sn1 N8 C32 167.4(2) . . . . ?
N2 Sn1 N8 C32 39.12(19) . . . . ?
O1 Sn1 N8 C32 -118.7(2) . . . . ?
O3 Sn1 N8 C25 113.7(2) . . . . ?
O2 Sn1 N8 C25 31.0(3) . . . . ?
N4 Sn1 N8 C25 -101.3(2) . . . . ?
N6 Sn1 N8 C25 -36.0(2) . . . . ?
N2 Sn1 N8 C25 -164.3(2) . . . . ?
O1 Sn1 N8 C25 37.9(2) . . . . ?
C32 N1 C1 N2 1.5(4) . . . . ?
C32 N1 C1 C2 -177.8(2) . . . . ?
C8 N2 C1 N1 -178.2(2) . . . . ?
Sn1 N2 C1 N1 31.7(3) . . . . ?
C8 N2 C1 C2 1.1(3) . . . . ?
Sn1 N2 C1 C2 -148.98(17) . . . . ?
N1 C1 C2 C7 177.8(2) . . . . ?
N2 C1 C2 C7 -1.6(3) . . . . ?
N1 C1 C2 C3 -5.0(4) . . . . ?
N2 C1 C2 C3 175.6(3) . . . . ?
C7 C2 C3 C4 1.4(4) . . . . ?
C1 C2 C3 C4 -175.5(3) . . . . ?
C2 C3 C4 C5 -1.9(4) . . . . ?
C3 C4 C5 C6 0.1(4) . . . . ?
C4 C5 C6 C7 2.3(4) . . . . ?
C5 C6 C7 C2 -2.8(4) . . . . ?
C5 C6 C7 C8 173.6(3) . . . . ?
C3 C2 C7 C6 1.0(4) . . . . ?
C1 C2 C7 C6 178.6(2) . . . . ?
C3 C2 C7 C8 -176.1(2) . . . . ?
C1 C2 C7 C8 1.5(3) . . . . ?
C9 N3 C8 N2 -1.7(4) . . . . ?
C9 N3 C8 C7 -178.3(2) . . . . ?
C1 N2 C8 N3 -177.1(2) . . . . ?
Sn1 N2 C8 N3 -27.9(4) . . . . ?
C1 N2 C8 C7 -0.2(3) . . . . ?
Sn1 N2 C8 C7 149.05(17) . . . . ?
C6 C7 C8 N3 -0.5(4) . . . . ?
C2 C7 C8 N3 176.3(2) . . . . ?
C6 C7 C8 N2 -177.6(3) . . . . ?
C2 C7 C8 N2 -0.8(3) . . . . ?
C8 N3 C9 N4 1.2(4) . . . . ?
C8 N3 C9 C10 -176.4(2) . . . . ?
C16 N4 C9 N3 -174.1(2) . . . . ?
Sn1 N4 C9 N3 29.8(4) . . . . ?
C16 N4 C9 C10 3.8(3) . . . . ?
Sn1 N4 C9 C10 -152.26(17) . . . . ?
N3 C9 C10 C11 -6.0(4) . . . . ?
N4 C9 C10 C11 176.0(3) . . . . ?
N3 C9 C10 C15 175.9(2) . . . . ?
N4 C9 C10 C15 -2.1(3) . . . . ?
C15 C10 C11 C12 1.4(4) . . . . ?
C9 C10 C11 C12 -176.5(3) . . . . ?
C10 C11 C12 C13 -1.5(4) . . . . ?
C11 C12 C13 C14 -0.2(4) . . . . ?
C12 C13 C14 C15 1.9(4) . . . . ?
C11 C10 C15 C14 0.3(4) . . . . ?
C9 C10 C15 C14 178.7(2) . . . . ?
C11 C10 C15 C16 -178.7(2) . . . . ?
C9 C10 C15 C16 -0.4(3) . . . . ?
C13 C14 C15 C10 -2.0(4) . . . . ?
C13 C14 C15 C16 176.9(3) . . . . ?
C17 N5 C16 N4 0.1(4) . . . . ?
C17 N5 C16 C15 174.9(2) . . . . ?
C9 N4 C16 N5 171.4(3) . . . . ?
Sn1 N4 C16 N5 -31.9(4) . . . . ?
C9 N4 C16 C15 -4.0(3) . . . . ?
Sn1 N4 C16 C15 152.72(17) . . . . ?
C10 C15 C16 N5 -173.0(2) . . . . ?
C14 C15 C16 N5 8.1(4) . . . . ?
C10 C15 C16 N4 2.7(3) . . . . ?
C14 C15 C16 N4 -176.3(3) . . . . ?
C16 N5 C17 N6 5.2(4) . . . . ?
C16 N5 C17 C18 -172.8(2) . . . . ?
C24 N6 C17 N5 -179.8(3) . . . . ?
Sn1 N6 C17 N5 22.2(4) . . . . ?
C24 N6 C17 C18 -1.5(3) . . . . ?
Sn1 N6 C17 C18 -159.50(17) . . . . ?
N5 C17 C18 C23 -180.0(2) . . . . ?
N6 C17 C18 C23 1.6(3) . . . . ?
N5 C17 C18 C19 2.2(5) . . . . ?
N6 C17 C18 C19 -176.2(3) . . . . ?
C23 C18 C19 C20 0.4(4) . . . . ?
C17 C18 C19 C20 178.1(3) . . . . ?
C18 C19 C20 C21 0.0(4) . . . . ?
C19 C20 C21 C22 0.1(5) . . . . ?
C20 C21 C22 C23 -0.7(5) . . . . ?
C21 C22 C23 C18 1.1(4) . . . . ?
C21 C22 C23 C24 -176.4(3) . . . . ?
C19 C18 C23 C22 -1.0(4) . . . . ?
C17 C18 C23 C22 -179.2(3) . . . . ?
C19 C18 C23 C24 177.0(2) . . . . ?
C17 C18 C23 C24 -1.2(3) . . . . ?
C25 N7 C24 N6 -2.3(4) . . . . ?
C25 N7 C24 C23 172.8(2) . . . . ?
C17 N6 C24 N7 176.3(3) . . . . ?
Sn1 N6 C24 N7 -25.5(4) . . . . ?
C17 N6 C24 C23 0.7(3) . . . . ?
Sn1 N6 C24 C23 158.94(17) . . . . ?
C22 C23 C24 N7 2.1(5) . . . . ?
C18 C23 C24 N7 -175.7(2) . . . . ?
C22 C23 C24 N6 178.1(3) . . . . ?
C18 C23 C24 N6 0.3(3) . . . . ?
C24 N7 C25 N8 2.2(4) . . . . ?
C24 N7 C25 C26 -173.3(2) . . . . ?
C32 N8 C25 N7 -173.9(3) . . . . ?
Sn1 N8 C25 N7 26.5(4) . . . . ?
C32 N8 C25 C26 2.1(3) . . . . ?
Sn1 N8 C25 C26 -157.54(17) . . . . ?
N7 C25 C26 C27 -4.2(5) . . . . ?
N8 C25 C26 C27 179.6(3) . . . . ?
N7 C25 C26 C31 175.1(2) . . . . ?
N8 C25 C26 C31 -1.1(3) . . . . ?
C31 C26 C27 C28 0.6(4) . . . . ?
C25 C26 C27 C28 179.9(3) . . . . ?
C26 C27 C28 C29 -0.3(5) . . . . ?
C27 C28 C29 C30 -0.3(5) . . . . ?
C28 C29 C30 C31 0.7(4) . . . . ?
C27 C26 C31 C30 -0.3(4) . . . . ?
C25 C26 C31 C30 -179.7(2) . . . . ?
C27 C26 C31 C32 179.1(2) . . . . ?
C25 C26 C31 C32 -0.3(3) . . . . ?
C29 C30 C31 C26 -0.4(4) . . . . ?
C29 C30 C31 C32 -179.6(3) . . . . ?
C1 N1 C32 N8 -5.5(4) . . . . ?
C1 N1 C32 C31 170.7(2) . . . . ?
C25 N8 C32 N1 174.4(3) . . . . ?
Sn1 N8 C32 N1 -25.6(4) . . . . ?
C25 N8 C32 C31 -2.3(3) . . . . ?
Sn1 N8 C32 C31 157.67(17) . . . . ?
C26 C31 C32 N1 -175.3(2) . . . . ?
C30 C31 C32 N1 4.0(5) . . . . ?
C26 C31 C32 N8 1.6(3) . . . . ?
C30 C31 C32 N8 -179.1(3) . . . . ?
Sn1 O1 C33 O2 -2.9(2) . . . . ?
Sn1 O1 C33 C34 175.0(3) . . . . ?
Sn1 O2 C33 O1 3.5(3) . . . . ?
Sn1 O2 C33 C34 -174.5(2) . . . . ?
O1 C33 C34 C35 -49.1(4) . . . . ?
O2 C33 C34 C35 128.8(3) . . . . ?
C33 C34 C35 C36 -178.1(2) . . . . ?
C34 C35 C36 C37 -177.9(2) . . . . ?
C35 C36 C37 C38 169.8(2) . . . . ?
C36 C37 C38 C39 -178.6(2) . . . . ?
C37 C38 C39 C40 67.4(3) . . . . ?
C38 C39 C40 C41 176.9(2) . . . . ?
C39 C40 C41 C42 -178.1(3) . . . . ?
C40 C41 C42 C43 -172.6(3) . . . . ?
C41 C42 C43 C44 -177.3(4) . . . . ?
Sn1 O3 C45 O4 9.6(3) . . . . ?
Sn1 O3 C45 C46A -165.4(2) . . . . ?
O4 C45 C46A C47A -16.5(5) . . . . ?
O3 C45 C46A C47A 158.4(4) . . . . ?
C45 C46A C47A C48A -164.5(5) . . . . ?
C46A C47A C48A C49A -173.3(6) . . . . ?
C47A C48A C49A C50A -178.8(7) . . . . ?
C48A C49A C50A C51A -177.1(7) . . . . ?
C49A C50A C51A C52A -176.6(7) . . . . ?
C50A C51A C52A C53A 174.4(8) . . . . ?
C51A C52A C53A C54A -173.7(12) . . . . ?
C52A C53A C54A C55A 156.6(17) . . . . ?
C53A C54A C55A C56A 161.1(18) . . . . ?
C47B C48B C49B C50B 75.0(8) . . . . ?
C48B C49B C50B C51B -178.7(7) . . . . ?
C49B C50B C51B C52B -171.9(8) . . . . ?
C50B C51B C52B C53B -163.1(9) . . . . ?
C51B C52B C53B C54B -153.0(12) . . . . ?
C52B C53B C54B C55B 107(3) . . . . ?
C53B C54B C55B C56B -176(2) . . . . ?
